data_4078400
loop_
_publ_author_name
'Scherer, Wolfgang'
'Priermeier, Thomas'
'Haaland, Arne'
'Volden, Hans Vidar'
'McGrady, G. Sean'
'Downs, Anthony J.'
'Boese, Roland'
'Bl\"aser, Dieter'

_publ_contact_author
;                                                                               
Dr. Wolfgang Scherer                                                            
Anorganisch-chemisches Institut der                                             
Technischen Universit\"at M\"unchen                                             
Lichtenbergstrasse 4                                                            
D-85747 Garching                                                                
Germany                                                                         
;
_publ_section_title
;
 Molecular Structures of EtTiCl3and EtTiCl3(dmpe) (dmpe =
 Me2PCH2CH2PMe2):&#x00A0; New Insights into \b-Agostic Bonding
;
_journal_issue 20
_journal_name_full Organometallics
_journal_page_first 4406
_journal_paper_doi 10.1021/om980233n
_journal_volume 17
_journal_year 1998
_chemical_compound_source
;
?
;
_chemical_formula_moiety ' C8 H21 Ti1 Cl3 P2 '
_chemical_formula_sum 'C8 H21 Cl3 P2 Ti'
_chemical_formula_weight 333.4
_chemical_name_systematic
;
 ?
;
_space_group_IT_number 14
_symmetry_cell_setting monoclinic
_symmetry_space_group_name_Hall '-P 2yn'
_symmetry_space_group_name_H-M 'P 1 21/n 1'
_atom_sites_solution_hydrogens difmap
_atom_sites_solution_primary direct
_audit_creation_date 97-03-11
_audit_creation_method CRYSTALS
_audit_update_record
;                                                                               
     97-03-11    Updated by the Author  Thomas Priermeier                       
     97-04-18    Updated by the Author  Thomas Priermeier                       
     98-05-29    Updated by the Author  Thomas Priermeier                       
;
_cell_angle_alpha 90.000
_cell_angle_beta 91.634(8)
_cell_angle_gamma 90.000
_cell_formula_units_Z 4.0
_cell_length_a 7.8095(6)
_cell_length_b 16.0799(9)
_cell_length_c 11.8014(8)
_cell_measurement_reflns_used 5000
_cell_measurement_temperature 105(1)
_cell_measurement_theta_max 27.95
_cell_measurement_theta_min 10.25
_cell_volume 1481.37(17)
_computing_cell_refinement ' IPDS software (STOE, 1994)'
_computing_data_collection ' IPDS software (STOE, 1994)'
_computing_data_reduction ' IPDS software (STOE, 1994), CRYSTALS'
_computing_molecular_graphics 'PLATON (Spek, 1995) '
_computing_publication_material 'CRYSTALS '
_computing_structure_refinement 'CRYSTALS '
_computing_structure_solution 'SIR92 (Giacovazzo et al, 1992)'
_diffrn_ambient_temperature 105(1)
_diffrn_measurement_device 'STOE IPDS image plate '
_diffrn_measurement_method Rotation
_diffrn_radiation_monochromator graphite
_diffrn_radiation_source 'Enraf-Nonius Mo rotating anode FR591'
_diffrn_radiation_type 'Mo Ka'
_diffrn_radiation_wavelength 0.71073
_diffrn_reflns_av_R_equivalents 0.025
_diffrn_reflns_limit_h_max 10
_diffrn_reflns_limit_h_min -10
_diffrn_reflns_limit_k_max 20
_diffrn_reflns_limit_k_min -20
_diffrn_reflns_limit_l_max 14
_diffrn_reflns_limit_l_min -14
_diffrn_reflns_number 16334
_diffrn_reflns_theta_max 28.15
_diffrn_reflns_theta_min 1.9
_diffrn_standards_decay_% 0.00
_diffrn_standards_number 0
_exptl_absorpt_coefficient_mu 1.30
_exptl_absorpt_correction_type none
_exptl_crystal_colour ' black '
_exptl_crystal_density_diffrn 1.495
_exptl_crystal_description ' fragment '
_exptl_crystal_F_000 688
_exptl_crystal_size_max 0.5
_exptl_crystal_size_mid 0.3
_exptl_crystal_size_min 0.1
_refine_diff_density_max 0.51
_refine_diff_density_min -0.41
_refine_ls_extinction_method None
_refine_ls_goodness_of_fit_obs 0.9791
_refine_ls_hydrogen_treatment refall
_refine_ls_matrix_type full
_refine_ls_number_parameters 211
_refine_ls_number_reflns 3205
_refine_ls_R_factor_obs 0.0288
_refine_ls_shift/esd_max 0.000325
_refine_ls_structure_factor_coef F
_refine_ls_weighting_scheme
;
 Chebychev polynomial (Carruthers & Watkin, 1979)
;
_refine_ls_wR_factor_obs 0.0180
_reflns_limit_h_max 10
_reflns_limit_h_min -10
_reflns_limit_k_max 20
_reflns_limit_k_min 0
_reflns_limit_l_max 14
_reflns_limit_l_min 0
_reflns_number_observed 3205
_reflns_number_total 3205
_reflns_observed_criterion 0.00
_cod_data_source_file om980233n.cif
_cod_data_source_block global
_cod_depositor_comments
;
The following automatic conversions were performed:

'_symmetry_cell_setting' value 'Monoclinic ' changed to 'monoclinic'
according to /home/saulius/struct/CIF-dictionaries/cif_core.dic
dictionary named 'cif_core.dic' version 2.4.1 from
2010-06-29.

'_exptl_absorpt_correction_type' value 'NONE' changed to
'none' according to
/home/saulius/struct/CIF-dictionaries/cif_core.dic dictionary named
'cif_core.dic' version 2.4.1 from 2010-06-29.

Automatic conversion script
Id: cif_fix_values 1715 2011-07-08 13:25:40Z adriana 

The following automatic conversions were performed:

'_atom_sites_solution_primary' value 'Direct_Methods' was changed to
'direct'.

Automatic conversion script
Id: cif_fix_values 6452 2018-10-05 10:23:21Z andrius 
;
_cod_original_cell_volume 1481.37
_cod_original_sg_symbol_H-M 'P 1 21/n 1 '
_cod_original_formula_sum ' C8 H21 Ti1 Cl3 P2 '
_cod_database_code 4078400

loop_
_symmetry_equiv_pos_as_xyz
x,y,z
-x,-y,-z
-x+1/2,y+1/2,-z+1/2
x+1/2,-y+1/2,z+1/2

loop_
_atom_site_aniso_label
_atom_site_aniso_U_11
_atom_site_aniso_U_22
_atom_site_aniso_U_33
_atom_site_aniso_U_23
_atom_site_aniso_U_13
_atom_site_aniso_U_12
TI1 0.0121(1) 0.0080(1) 0.0114(1) 0.00132(9) 0.00130(8) 0.00055(9)
C1 0.0218(7) 0.0102(6) 0.0184(9) -0.0029(5) 0.0006(6) 0.0008(6)
C2 0.0194(7) 0.0124(7) 0.0242(9) -0.0009(6) -0.0008(6) 0.0002(5)
C3 0.0245(8) 0.0201(8) 0.0197(9) 0.0062(6) 0.0064(6) 0.0015(6)
C4 0.0167(7) 0.0151(7) 0.024(1) 0.0017(6) 0.0044(6) 0.0030(6)
C5 0.0169(7) 0.0160(7) 0.032(1) -0.0010(6) 0.0007(6) -0.0046(6)
C6 0.0248(8) 0.0116(7) 0.026(1) 0.0000(6) -0.0002(6) -0.0051(6)
C7 0.045(1) 0.0228(8) 0.020(1) -0.0044(7) -0.0092(8) 0.0002(8)
C8 0.0335(9) 0.0153(8) 0.035(1) -0.0060(7) 0.0009(8) 0.0079(7)
CL1 0.0197(2) 0.0212(2) 0.0183(2) 0.0022(1) 0.0075(1) 0.0036(1)
CL2 0.0168(2) 0.0148(2) 0.0164(2) 0.0033(1) -0.0016(1) 0.0023(1)
CL3 0.0204(2) 0.0188(2) 0.0163(2) 0.0063(1) -0.0004(1) 0.0042(1)
P1 0.0133(2) 0.0090(2) 0.0163(2) 0.0021(1) 0.0029(1) 0.0004(1)
P2 0.0211(2) 0.0101(2) 0.0152(2) -0.0017(1) -0.0007(1) 0.0007(1)

loop_
_atom_site_label
_atom_site_fract_x
_atom_site_fract_y
_atom_site_fract_z
_atom_site_U_iso_or_equiv
_atom_site_occupancy
_atom_site_thermal_displace_type
TI1 0.45141(3) 0.17829(1) 0.29127(2) 0.0102 1.0000 Uani
H11 0.419(2) 0.270(1) 0.477(2) 0.023(5) 1.0000 Uiso
H12 0.334(3) 0.315(1) 0.390(2) 0.027(5) 1.0000 Uiso
H21 0.590(3) 0.365(1) 0.321(2) 0.034(5) 1.0000 Uiso
H22 0.636(2) 0.270(1) 0.298(2) 0.025(5) 1.0000 Uiso
H23 0.677(3) 0.314(1) 0.417(2) 0.030(5) 1.0000 Uiso
H31 0.081(3) 0.116(1) 0.571(2) 0.039(6) 1.0000 Uiso
H32 0.253(3) 0.072(1) 0.537(2) 0.031(5) 1.0000 Uiso
H33 0.246(3) 0.164(1) 0.571(2) 0.032(5) 1.0000 Uiso
H41 -0.091(3) 0.207(1) 0.424(2) 0.026(5) 1.0000 Uiso
H42 0.048(2) 0.275(1) 0.440(2) 0.024(5) 1.0000 Uiso
H43 -0.001(3) 0.251(2) 0.318(2) 0.050(7) 1.0000 Uiso
H51 0.001(3) 0.088(1) 0.256(2) 0.030(5) 1.0000 Uiso
H52 -0.028(3) 0.049(1) 0.376(2) 0.030(5) 1.0000 Uiso
H61 0.227(2) -0.029(1) 0.376(2) 0.020(5) 1.0000 Uiso
H62 0.125(2) -0.054(1) 0.260(2) 0.023(5) 1.0000 Uiso
H71 0.226(3) -0.025(2) 0.052(2) 0.050(7) 1.0000 Uiso
H72 0.168(3) 0.064(1) 0.068(2) 0.046(7) 1.0000 Uiso
H73 0.342(3) 0.062(1) 0.028(2) 0.038(6) 1.0000 Uiso
H81 0.469(4) -0.092(2) 0.171(3) 0.09(1) 1.0000 Uiso
H82 0.606(3) -0.030(2) 0.186(2) 0.052(7) 1.0000 Uiso
H83 0.547(3) -0.063(1) 0.306(2) 0.048(7) 1.0000 Uiso
C1 0.4221(2) 0.28189(9) 0.4039(1) 0.0158 1.0000 Uani
C2 0.5903(2) 0.31000(9) 0.3590(1) 0.0180 1.0000 Uani
C3 0.1904(2) 0.1225(1) 0.5390(1) 0.0200 1.0000 Uani
C4 0.0097(2) 0.23198(9) 0.3906(2) 0.0178 1.0000 Uani
C5 0.0524(2) 0.06358(9) 0.3265(2) 0.0199 1.0000 Uani
C6 0.1765(2) -0.00717(9) 0.3026(2) 0.0190 1.0000 Uani
C7 0.2681(3) 0.0344(1) 0.0750(2) 0.0260 1.0000 Uani
C8 0.5109(2) -0.0471(1) 0.2249(2) 0.0244 1.0000 Uani
CL1 0.67135(5) 0.15145(2) 0.15618(3) 0.0184 1.0000 Uani
CL2 0.59149(4) 0.10489(2) 0.43500(3) 0.0155 1.0000 Uani
CL3 0.27851(4) 0.24365(2) 0.15688(3) 0.0173 1.0000 Uani
P1 0.17049(4) 0.15135(2) 0.39093(3) 0.0122 1.0000 Uani
P2 0.35104(5) 0.03465(2) 0.21999(3) 0.0147 1.0000 Uani

loop_
_atom_type_symbol
_atom_type_scat_dispersion_real
_atom_type_scat_dispersion_imag
_atom_type_scat_Cromer_Mann_a1
_atom_type_scat_Cromer_Mann_b1
_atom_type_scat_Cromer_Mann_a2
_atom_type_scat_Cromer_Mann_b2
_atom_type_scat_Cromer_Mann_a3
_atom_type_scat_Cromer_Mann_b3
_atom_type_scat_Cromer_Mann_a4
_atom_type_scat_Cromer_Mann_b4
_atom_type_scat_Cromer_Mann_c
_atom_type_scat_source
'C   ' 0.0020 0.0020 2.3100 20.8439 1.0200 10.2075 1.5886 0.5687 0.8650 51.6512 0.2156 International_Tables_Vol_IV_Table_2.2B
'H   ' 0.0000 0.0000 0.4930 10.5109 0.3229 26.1257 0.1402 3.1424 0.0408 57.7997 0.0030 International_Tables_Vol_IV_Table_2.2B
'Cl  ' 0.1320 0.1590 11.4604 0.0104 7.1964 1.1662 6.2556 18.5194 1.6455 47.7784 -9.5574 International_Tables_Vol_IV_Table_2.2B
'P   ' 0.0900 0.0950 6.4345 1.9067 4.1791 27.1570 1.7800 0.5260 1.4908 68.1645 1.1149 International_Tables_Vol_IV_Table_2.2B
'Ti  ' 0.2480 0.4460 9.7595 7.8508 7.3558 0.5000 1.6991 35.6338 1.9021 116.1050 1.2807 International_Tables_Vol_IV_Table_2.2B

loop_
_geom_angle_atom_site_label_1
_geom_angle_atom_site_label_2
_geom_angle_atom_site_label_3
_geom_angle
_geom_angle_publ_flag
H22 TI1 C1 60.4(6) no
H22 TI1 C2 23.8(6) no
C1 TI1 C2 36.68(5) no
H22 TI1 CL1 69.2(6) no
C1 TI1 CL1 129.61(4) no
C2 TI1 CL1 92.99(4) no
H22 TI1 CL2 91.1(5) no
C1 TI1 CL2 89.92(5) no
C2 TI1 CL2 90.34(4) no
CL1 TI1 CL2 93.58(2) no
H22 TI1 CL3 95.6(5) no
C1 TI1 CL3 90.08(5) no
C2 TI1 CL3 94.25(4) no
CL1 TI1 CL3 92.35(2) no
CL2 TI1 CL3 172.31(2) no
H22 TI1 P1 135.3(6) no
C1 TI1 P1 74.84(4) no
C2 TI1 P1 111.52(4) no
CL1 TI1 P1 155.43(2) no
CL2 TI1 P1 88.30(1) no
H22 TI1 P2 149.5(6) no
C1 TI1 P2 149.53(4) no
C2 TI1 P2 172.02(4) no
CL1 TI1 P2 80.77(1) no
CL2 TI1 P2 85.13(1) no
CL3 TI1 P1 84.28(1) no
CL3 TI1 P2 90.99(2) no
P1 TI1 P2 74.98(1) no
TI1 H22 C2 102.7(13) no
TI1 C1 H11 115.9(12) no
TI1 C1 H12 116.7(13) no
H11 C1 H12 106.4(18) no
TI1 C1 C2 84.57(9) no
H11 C1 C2 117.1(12) no
H12 C1 C2 115.5(13) no
TI1 C2 H21 127.9(12) no
TI1 C2 H22 53.6(10) no
H21 C2 H22 103.9(17) no
TI1 C2 H23 125.7(12) no
H21 C2 H23 105.0(17) no
H22 C2 H23 107.1(16) no
TI1 C2 C1 58.75(7) no
H21 C2 C1 115.7(12) no
H22 C2 C1 112.3(10) no
H23 C2 C1 112.0(13) no
H31 C3 H32 113.2(18) no
H31 C3 H33 110.5(20) no
H32 C3 H33 114.4(18) no
H31 C3 P1 110.8(13) no
H32 C3 P1 102.7(13) no
H33 C3 P1 104.5(14) no
H41 C4 H42 107.2(17) no
H41 C4 H43 117.7(19) no
H42 C4 H43 110.7(20) no
H41 C4 P1 105.5(11) no
H42 C4 P1 108.2(12) no
H43 C4 P1 107.0(16) no
H51 C5 H52 111.7(18) no
H51 C5 C6 113.1(12) no
H52 C5 C6 112.9(13) no
H51 C5 P1 102.8(12) no
H52 C5 P1 106.1(13) no
C6 C5 P1 109.6(1) no
H61 C6 H62 108.9(15) no
H61 C6 C5 109.6(11) no
H62 C6 C5 114.3(11) no
H61 C6 P2 107.9(10) no
H62 C6 P2 107.9(11) no
C5 C6 P2 108.2(1) no
H71 C7 H72 100.7(19) no
H71 C7 H73 118.8(20) no
H72 C7 H73 103.7(20) no
H71 C7 P2 110.6(14) no
H72 C7 P2 111.6(16) no
H73 C7 P2 110.7(14) no
H81 C8 H82 99.2(25) no
H81 C8 H83 118.5(23) no
H82 C8 H83 109.4(21) no
H81 C8 P2 107.0(18) no
H82 C8 P2 109.1(16) no
H83 C8 P2 112.7(13) no
TI1 P1 C3 115.87(6) no
TI1 P1 C4 118.91(5) no
C3 P1 C4 103.13(8) no
TI1 P1 C5 111.51(6) no
C3 P1 C5 103.34(8) no
C4 P1 C5 102.11(7) no
TI1 P2 C6 112.41(5) no
TI1 P2 C7 114.07(6) no
C6 P2 C7 104.54(9) no
TI1 P2 C8 115.96(6) no
C6 P2 C8 103.87(8) no
C7 P2 C8 104.81(9) no

loop_
_geom_bond_atom_site_label_1
_geom_bond_atom_site_label_2
_geom_bond_distance
_geom_bond_publ_flag
TI1 H22 2.06(2) no
TI1 C1 2.147(1) yes
TI1 C2 2.501(2) yes
TI1 CL1 2.4154(4) yes
TI1 CL2 2.3154(4) yes
TI1 CL3 2.3067(4) yes
TI1 P1 2.5556(4) yes
TI1 P2 2.5727(4) yes
H11 C1 0.89(2) no
H12 C1 0.88(2) no
H21 C2 1.00(2) no
H22 C2 1.03(2) no
H23 C2 0.95(2) no
H31 C3 0.95(2) no
H32 C3 0.95(2) no
H33 C3 0.88(2) no
H41 C4 0.98(2) no
H42 C4 0.94(2) no
H43 C4 0.91(3) no
H51 C5 0.99(2) no
H52 C5 0.90(2) no
H61 C6 1.00(2) no
H62 C6 0.98(2) no
H71 C7 1.05(2) no
H72 C7 0.92(3) no
H73 C7 0.93(2) no
H81 C8 1.01(3) no
H82 C8 0.93(3) no
H83 C8 1.03(3) no
C1 C2 1.501(2) yes
C3 P1 1.811(2) yes
C4 P1 1.805(1) yes
C5 C6 1.526(2) yes
C5 P1 1.839(2) yes
C6 P2 1.826(2) yes
C7 P2 1.812(2) yes
C8 P2 1.813(2) yes
